data_6000419
loop_
_publ_author_name
'Es-Sakhi, B.'
'Gravereau, P.'
'Fouassier, C.'

_publ_section_title
;
 Ab initio determination and Rietveld refinement of the crystal structure
 of Ba7Cl2F12
;
_journal_name_full 'Powder Diffraction'
_journal_page_first 152
_journal_page_last 156
_journal_paper_doi 10.1017/S0885715600010009
_journal_volume 13
_journal_year 1998
_chemical_formula_sum 'Ba7 Cl2 F12'
_space_group_name_H-M_alt 'P -6'
_cell_angle_alpha 90.000
_cell_angle_beta 90.000
_cell_angle_gamma 120.000
_cell_length_a 10.6373
_cell_length_b 10.6373
_cell_length_c 4.1724
_cell_volume 408.86
_cod_database_code 6000419

loop_
_atom_site_label
_atom_site_fract_x
_atom_site_fract_y
_atom_site_fract_z
? ? ? ?
